data_7231252
loop_
_publ_author_name
'Ridenour, J. August'
'Cahill, Christopher L.'

_publ_section_title
;
 Nine isomorphous lanthanide--uranyl f--f bimetallic materials with
 2-thiophenecarboxylic acid and terpyridine: structure and concomitant
 luminescent properties
;
_journal_issue 34
_journal_name_full CrystEngComm
_journal_page_first 4997
_journal_paper_doi 10.1039/C8CE00811F
_journal_volume 20
_journal_year 2018
_chemical_formula_sum 'C85 H65 N13 O28 S5 U5'
_chemical_formula_weight 3066.95
_space_group_crystal_system triclinic
_space_group_IT_number 2
_space_group_name_Hall '-P 1'
_space_group_name_H-M_alt 'P -1'
_symmetry_space_group_name_Hall '-P 1'
_symmetry_space_group_name_H-M 'P -1'
_atom_sites_solution_hydrogens mixed
_audit_creation_method SHELXL-2014/7
_audit_update_record
;
2018-07-17 deposited with the CCDC.
2018-07-27 downloaded from the CCDC.
;
_cell_angle_alpha 109.308(3)
_cell_angle_beta 101.972(3)
_cell_angle_gamma 93.617(3)
_cell_formula_units_Z 2
_cell_length_a 10.668(2)
_cell_length_b 20.152(4)
_cell_length_c 23.297(5)
_cell_measurement_reflns_used 9962
_cell_measurement_temperature 100(2)
_cell_measurement_theta_max 25.13
_cell_measurement_theta_min 2.28
_cell_volume 4576.6(16)
_computing_cell_refinement 'SAINT, Bruker-AXS'
_computing_data_collection 'APEX, Bruker-AXS'
_computing_data_reduction 'SAINT, Bruker-AXS'
_computing_molecular_graphics 'Crystal Maker (Palmer, 2009)'
_computing_publication_material WinGX
_computing_structure_refinement 'SHELXL-2014/7 (Sheldrick, 2014)'
_computing_structure_solution 'Superflip (Palatinus L., 2004)'
_diffrn_ambient_temperature 100(2)
_diffrn_measured_fraction_theta_full 0.996
_diffrn_measured_fraction_theta_max 0.983
_diffrn_measurement_device_type 'Bruker SMART APEXII'
_diffrn_measurement_method omega
_diffrn_radiation_probe x-ray
_diffrn_radiation_type MoK\a
_diffrn_radiation_wavelength 0.71073
_diffrn_reflns_av_R_equivalents 0.0644
_diffrn_reflns_av_unetI/netI 0.0648
_diffrn_reflns_Laue_measured_fraction_full 0.996
_diffrn_reflns_Laue_measured_fraction_max 0.983
_diffrn_reflns_limit_h_max 13
_diffrn_reflns_limit_h_min -13
_diffrn_reflns_limit_k_max 25
_diffrn_reflns_limit_k_min -23
_diffrn_reflns_limit_l_max 29
_diffrn_reflns_limit_l_min -29
_diffrn_reflns_number 70826
_diffrn_reflns_point_group_measured_fraction_full 0.996
_diffrn_reflns_point_group_measured_fraction_max 0.983
_diffrn_reflns_theta_full 25.500
_diffrn_reflns_theta_max 26.383
_diffrn_reflns_theta_min 1.164
_diffrn_source 'fine-focused sealed tube'
_diffrn_source_type Siemens
_exptl_absorpt_coefficient_mu 9.017
_exptl_absorpt_correction_T_max 0.7035
_exptl_absorpt_correction_T_min 0.1879
_exptl_absorpt_correction_type multi-scan
_exptl_absorpt_process_details 'SADABS, G. Sheldrick (1999)'
_exptl_crystal_colour orange-yellow
_exptl_crystal_density_diffrn 2.225
_exptl_crystal_description block
_exptl_crystal_F_000 2860
_exptl_crystal_size_max 0.351
_exptl_crystal_size_mid 0.201
_exptl_crystal_size_min 0.078
_refine_diff_density_max 4.381
_refine_diff_density_min -4.034
_refine_diff_density_rms 0.352
_refine_ls_extinction_method none
_refine_ls_goodness_of_fit_ref 1.213
_refine_ls_hydrogen_treatment constr
_refine_ls_matrix_type full
_refine_ls_number_parameters 1441
_refine_ls_number_reflns 18433
_refine_ls_number_restraints 3093
_refine_ls_restrained_S_all 1.122
_refine_ls_R_factor_all 0.1064
_refine_ls_R_factor_gt 0.0824
_refine_ls_shift/su_max 0.012
_refine_ls_shift/su_mean 0.000
_refine_ls_structure_factor_coef Fsqd
_refine_ls_weighting_details 'w=1/[\s^2^(Fo^2^)+392.9660P] where P=(Fo^2^+2Fc^2^)/3'
_refine_ls_weighting_scheme calc
_refine_ls_wR_factor_gt 0.1996
_refine_ls_wR_factor_ref 0.2082
_reflns_Friedel_coverage 0.000
_reflns_number_gt 14363
_reflns_number_total 18433
_reflns_threshold_expression 'I > 2\s(I)'
_cod_data_source_file c8ce00811f2.cif
_cod_data_source_block compound10
_cod_depositor_comments 'Adding full bibliography for 7231249--7231258.cif.'
_cod_original_cell_volume 4576.8(16)
_cod_database_code 7231252
_shelx_space_group_comment
;
The symmetry employed for this shelxl refinement is uniquely defined
by the following loop, which should always be used as a source of
symmetry information in preference to the above space-group names.
They are only intended as comments.
;

loop_
_space_group_symop_operation_xyz
'x, y, z'
'-x, -y, -z'

loop_
_atom_site_label
_atom_site_type_symbol
_atom_site_fract_x
_atom_site_fract_y
_atom_site_fract_z
_atom_site_U_iso_or_equiv
_atom_site_adp_type
_atom_site_occupancy
_atom_site_site_symmetry_order
_atom_site_calc_flag
_atom_site_refinement_flags_posn
_atom_site_refinement_flags_adp
_atom_site_refinement_flags_occupancy
_atom_site_disorder_assembly
_atom_site_disorder_group
C1 C 0.574(3) 0.3202(16) 0.4614(13) 0.058(4) Uani 1 1 d . U . . .
H1 H 0.548859 0.283259 0.475362 0.070 Uiso 1 1 calc R U . . .
C2 C 0.568(3) 0.3892(16) 0.4963(14) 0.060(4) Uani 1 1 d . U . . .
H2 H 0.535105 0.398922 0.532665 0.072 Uiso 1 1 calc R U . . .
C3 C 0.608(3) 0.4421(17) 0.4802(14) 0.061(4) Uani 1 1 d . U . . .
H3 H 0.611486 0.490016 0.506458 0.073 Uiso 1 1 calc R U . . .
C4 C 0.645(3) 0.4256(16) 0.4214(14) 0.056(3) Uani 1 1 d . U . . .
H4 H 0.670877 0.462311 0.407314 0.067 Uiso 1 1 calc R U . . .
C5 C 0.643(3) 0.3556(15) 0.3865(13) 0.049(3) Uani 1 1 d . U . . .
C6 C 0.671(2) 0.3326(14) 0.3249(13) 0.045(3) Uani 1 1 d . U . . .
C7 C 0.713(2) 0.3809(15) 0.2992(13) 0.046(3) Uani 1 1 d . U . . .
H7 H 0.729183 0.430320 0.322881 0.055 Uiso 1 1 calc R U . . .
C8 C 0.731(2) 0.3570(14) 0.2406(13) 0.044(3) Uani 1 1 d . U . . .
H8 H 0.761008 0.389454 0.223107 0.052 Uiso 1 1 calc R U . . .
C9 C 0.704(2) 0.2860(13) 0.2063(12) 0.037(3) Uani 1 1 d . U . . .
H9 H 0.717311 0.269145 0.165077 0.045 Uiso 1 1 calc R U . . .
C10 C 0.658(2) 0.2378(13) 0.2315(11) 0.032(2) Uani 1 1 d . U . . .
C11 C 0.624(2) 0.1633(13) 0.2035(11) 0.032(2) Uani 1 1 d . U . . .
C12 C 0.610(2) 0.1351(14) 0.1345(11) 0.036(3) Uani 1 1 d . U . . .
H12 H 0.622589 0.165697 0.112020 0.044 Uiso 1 1 calc R U . . .
C13 C 0.577(2) 0.0615(14) 0.1041(12) 0.038(3) Uani 1 1 d . U . . .
H13 H 0.561666 0.041538 0.059716 0.045 Uiso 1 1 calc R U . . .
C14 C 0.566(2) 0.0180(14) 0.1379(11) 0.037(3) Uani 1 1 d . U . . .
H14 H 0.548598 -0.032192 0.118050 0.045 Uiso 1 1 calc R U . . .
C15 C 0.582(2) 0.0498(13) 0.2018(11) 0.035(3) Uani 1 1 d . U . . .
H15A H 0.572007 0.020535 0.225659 0.042 Uiso 1 1 calc R U . . .
C16 C 0.626(2) 0.0181(11) 0.3788(9) 0.025(4) Uani 1 1 d . . . . .
C21 C 0.688(2) 0.0009(14) 0.5572(12) 0.041(3) Uani 1 1 d . U . . .
H21 H 0.665654 -0.015934 0.512687 0.049 Uiso 1 1 calc R U . . .
C22 C 0.690(2) -0.0517(15) 0.5897(11) 0.041(3) Uani 1 1 d . U . . .
H22 H 0.673634 -0.101639 0.568159 0.049 Uiso 1 1 calc R U . . .
C23 C 0.716(2) -0.0211(14) 0.6535(11) 0.039(3) Uani 1 1 d . U . . .
H23 H 0.715387 -0.050873 0.677744 0.047 Uiso 1 1 calc R U . . .
C24 C 0.744(2) 0.0510(13) 0.6838(11) 0.035(3) Uani 1 1 d . U . . .
H24 H 0.762638 0.069894 0.728304 0.042 Uiso 1 1 calc R U . . .
C25 C 0.745(2) 0.0966(13) 0.6512(10) 0.032(3) Uani 1 1 d . U . . .
C26 C 0.767(2) 0.1754(13) 0.6796(10) 0.031(2) Uani 1 1 d . U . . .
C27 C 0.772(2) 0.2079(13) 0.7442(10) 0.034(3) Uani 1 1 d . U . . .
H27 H 0.765760 0.179982 0.769588 0.041 Uiso 1 1 calc R U . . .
C28 C 0.787(2) 0.2791(14) 0.7689(11) 0.036(3) Uani 1 1 d . U . . .
H28 H 0.785005 0.301745 0.811476 0.043 Uiso 1 1 calc R U . . .
C29 C 0.804(2) 0.3192(14) 0.7332(10) 0.037(3) Uani 1 1 d . U . . .
H29 H 0.815038 0.369651 0.750457 0.045 Uiso 1 1 calc R U . . .
C30 C 0.803(2) 0.2839(14) 0.6711(10) 0.037(3) Uani 1 1 d . U . . .
C31 C 0.837(3) 0.3234(14) 0.6305(11) 0.039(3) Uani 1 1 d . U . . .
C32 C 0.883(3) 0.3947(14) 0.6535(11) 0.042(3) Uani 1 1 d . U . . .
H32 H 0.884810 0.422840 0.695521 0.050 Uiso 1 1 calc R U . . .
C33 C 0.926(3) 0.4253(14) 0.6140(11) 0.043(3) Uani 1 1 d . U . . .
H33 H 0.957635 0.474554 0.628674 0.051 Uiso 1 1 calc R U . . .
C34 C 0.921(3) 0.3828(13) 0.5536(11) 0.043(3) Uani 1 1 d . U . . .
H34 H 0.953083 0.401799 0.526268 0.052 Uiso 1 1 calc R U . . .
C35 C 0.869(3) 0.3128(13) 0.5333(11) 0.041(3) Uani 1 1 d . U . . .
H35 H 0.863167 0.284306 0.490941 0.049 Uiso 1 1 calc R U . . .
C36 C 0.911(2) 0.6172(11) 0.7136(10) 0.026(3) Uani 1 1 d . . . . .
C41 C 0.768(2) 0.4872(12) 0.8384(11) 0.033(4) Uani 1 1 d . . . . .
C46 C 1.143(2) 0.6732(11) 0.9369(10) 0.026(4) Uani 1 1 d . . . . .
C51 C 0.600(2) -0.3243(12) -0.0224(11) 0.031(3) Uani 1 1 d . U . . .
H51 H 0.628311 -0.297695 0.021237 0.038 Uiso 1 1 calc R U . . .
C52 C 0.530(2) -0.3918(12) -0.0402(11) 0.032(3) Uani 1 1 d . U . . .
H52 H 0.512712 -0.411461 -0.010253 0.038 Uiso 1 1 calc R U . . .
C53 C 0.486(2) -0.4288(13) -0.1045(11) 0.034(3) Uani 1 1 d . U . . .
H53 H 0.436638 -0.474617 -0.119002 0.040 Uiso 1 1 calc R U . . .
C54 C 0.513(2) -0.4002(12) -0.1477(11) 0.032(3) Uani 1 1 d . U . . .
H54 H 0.485413 -0.425821 -0.191498 0.038 Uiso 1 1 calc R U . . .
C55 C 0.584(2) -0.3322(12) -0.1244(10) 0.029(2) Uani 1 1 d . U . . .
C56 C 0.615(2) -0.2985(12) -0.1678(10) 0.030(2) Uani 1 1 d . U . . .
C57 C 0.607(2) -0.3362(13) -0.2298(10) 0.031(3) Uani 1 1 d . U . . .
H57 H 0.576283 -0.385665 -0.247043 0.037 Uiso 1 1 calc R U . . .
C58 C 0.646(2) -0.3004(13) -0.2676(11) 0.033(3) Uani 1 1 d . U . . .
H58 H 0.640184 -0.325340 -0.310704 0.039 Uiso 1 1 calc R U . . .
C59 C 0.691(2) -0.2308(13) -0.2418(10) 0.031(3) Uani 1 1 d . U . . .
H59 H 0.718816 -0.207150 -0.267184 0.037 Uiso 1 1 calc R U . . .
C60 C 0.700(2) -0.1906(13) -0.1766(10) 0.030(2) Uani 1 1 d . U . . .
C61 C 0.733(2) -0.1165(13) -0.1504(10) 0.031(2) Uani 1 1 d . U . . .
C62 C 0.752(2) -0.0725(13) -0.1845(11) 0.034(3) Uani 1 1 d . U . . .
H62 H 0.738248 -0.092312 -0.228786 0.041 Uiso 1 1 calc R U . . .
C63 C 0.790(2) 0.0001(13) -0.1535(10) 0.034(3) Uani 1 1 d . U . . .
H63 H 0.810244 0.028587 -0.176541 0.041 Uiso 1 1 calc R U . . .
C64 C 0.798(2) 0.0318(14) -0.0909(10) 0.034(3) Uani 1 1 d . U . . .
H64 H 0.817733 0.081772 -0.070060 0.041 Uiso 1 1 calc R U . . .
C65 C 0.775(2) -0.0159(13) -0.0587(11) 0.034(3) Uani 1 1 d . U . . .
H65 H 0.780187 0.003422 -0.014932 0.041 Uiso 1 1 calc R U . . .
C66 C 0.873(2) -0.0223(11) 0.1128(10) 0.028(4) Uani 1 1 d . . . . .
C71 C 0.928(2) -0.0185(13) 0.2915(11) 0.040(5) Uani 1 1 d . . . . .
H71 H 0.925948 0.001467 0.259704 0.048 Uiso 1 1 calc R U . . .
C72 C 0.948(2) 0.0273(15) 0.3539(12) 0.045(5) Uani 1 1 d . . . . .
H72 H 0.959006 0.077365 0.364100 0.054 Uiso 1 1 calc R U . . .
C73 C 0.953(2) -0.0012(15) 0.3994(11) 0.042(5) Uani 1 1 d . . . . .
H73 H 0.965593 0.029351 0.441680 0.050 Uiso 1 1 calc R U . . .
C74 C 0.941(3) -0.0721(16) 0.3857(12) 0.057(7) Uani 1 1 d . . . . .
H74 H 0.951907 -0.091151 0.418432 0.069 Uiso 1 1 calc R U . . .
C75 C 0.9109(18) -0.1191(12) 0.3208(9) 0.026(3) Uani 1 1 d . . . . .
C76 C 0.892(2) -0.1942(12) 0.3006(10) 0.029(3) Uani 1 1 d . U . . .
C77 C 0.872(2) -0.2294(14) 0.3437(11) 0.036(4) Uani 1 1 d . . . . .
H77 H 0.868803 -0.203079 0.385320 0.043 Uiso 1 1 calc R U . . .
C78 C 0.858(3) -0.3044(15) 0.3214(11) 0.044(6) Uani 1 1 d . . . . .
H78 H 0.852005 -0.329677 0.348895 0.053 Uiso 1 1 calc R U . . .
C79 C 0.854(3) -0.3396(15) 0.2602(11) 0.046(6) Uani 1 1 d . . . . .
H79 H 0.838301 -0.390061 0.244432 0.055 Uiso 1 1 calc R U . . .
C80 C 0.872(2) -0.3041(12) 0.2198(10) 0.028(4) Uani 1 1 d . . . . .
C81 C 0.8753(19) -0.3414(12) 0.1546(10) 0.026(4) Uani 1 1 d . . . . .
C82 C 0.876(2) -0.4148(12) 0.1298(11) 0.033(4) Uani 1 1 d . . . . .
H82 H 0.866128 -0.442779 0.154722 0.040 Uiso 1 1 calc R U . . .
C83 C 0.892(2) -0.4471(13) 0.0704(11) 0.034(4) Uani 1 1 d . . . . .
H83 H 0.896076 -0.496588 0.054036 0.041 Uiso 1 1 calc R U . . .
C84 C 0.900(2) -0.4044(12) 0.0355(10) 0.030(4) Uani 1 1 d . . . . .
H84 H 0.911957 -0.423899 -0.005810 0.036 Uiso 1 1 calc R U . . .
C85 C 0.892(2) -0.3329(12) 0.0611(10) 0.031(4) Uani 1 1 d . . . . .
H85 H 0.894662 -0.305104 0.035298 0.037 Uiso 1 1 calc R U . . .
N1 N 0.615(2) 0.3032(12) 0.4080(10) 0.044(4) Uani 1 1 d . . . . .
N2 N 0.6463(16) 0.2633(10) 0.2916(8) 0.0289(15) Uani 1 1 d . . . . .
N3 N 0.6108(17) 0.1215(10) 0.2320(8) 0.031(3) Uani 1 1 d . . . . .
N4 N 0.7179(18) 0.0700(11) 0.5882(9) 0.035(3) Uani 1 1 d . . . . .
N5 N 0.7822(16) 0.2108(10) 0.6444(8) 0.0289(15) Uani 1 1 d . . . . .
N6 N 0.8268(18) 0.2821(11) 0.5708(8) 0.032(3) Uani 1 1 d . . . . .
N7 N 0.6296(16) -0.2946(9) -0.0615(8) 0.026(3) Uani 1 1 d . . . . .
N8 N 0.6608(16) -0.2268(10) -0.1414(8) 0.0289(15) Uani 1 1 d . . . . .
N9 N 0.7452(16) -0.0864(10) -0.0878(8) 0.028(2) Uani 1 1 d . . . . .
N10 N 0.9101(16) -0.0892(10) 0.2750(8) 0.028(2) Uani 1 1 d . . . . .
N11 N 0.8881(16) -0.2326(10) 0.2406(8) 0.0289(15) Uani 1 1 d . . . . .
N12 N 0.8816(16) -0.2999(9) 0.1195(8) 0.025(3) Uani 1 1 d . . . . .
N13 N 0.334(3) 0.4234(14) 0.6575(12) 0.057(5) Uani 1 1 d . . . . .
O1 O 0.8098(15) 0.1870(8) 0.3576(7) 0.033(3) Uani 1 1 d . . . . .
O2 O 0.4676(16) 0.1593(9) 0.3365(7) 0.037(3) Uani 1 1 d . . . . .
O3 O 0.6331(15) 0.0529(8) 0.3451(6) 0.029(3) Uani 1 1 d . . . . .
O4 O 0.6418(14) 0.0416(8) 0.4382(6) 0.027(3) Uani 1 1 d . . . . .
O5 O 0.6782(15) 0.1844(9) 0.4482(7) 0.037(3) Uani 1 1 d . U . . .
O6 O 0.8801(15) 0.1345(8) 0.5180(7) 0.034(3) Uani 1 1 d . . . . .
O7 O 0.5633(15) 0.1715(9) 0.5382(7) 0.038(3) Uani 1 1 d . . . . .
O8 O 1.0521(13) 0.5229(8) 0.8026(7) 0.031(3) Uani 1 1 d . U . . .
O9 O 0.8536(15) 0.6552(8) 0.8556(7) 0.035(3) Uani 1 1 d . . . . .
O10 O 1.0023(15) 0.6534(8) 0.7609(7) 0.031(3) Uani 1 1 d . . . . .
O11 O 0.8387(14) 0.5667(8) 0.7174(7) 0.032(3) Uani 1 1 d . . . . .
O12 O 0.7513(15) 0.4988(8) 0.7871(8) 0.037(3) Uani 1 1 d . . . . .
O13 O 0.8642(15) 0.5180(8) 0.8825(7) 0.034(3) Uani 1 1 d . . . . .
O14 O 1.0669(15) 0.6233(9) 0.9381(7) 0.035(3) Uani 1 1 d . . . . .
O15 O 1.1423(14) 0.6797(8) 0.8847(7) 0.028(3) Uani 1 1 d . . . . .
O16 O 0.8995(13) -0.1914(8) -0.0399(6) 0.026(3) Uani 1 1 d . . . . .
O17 O 0.6011(13) -0.1384(7) -0.0055(6) 0.020(3) Uani 1 1 d . . . . .
O18 O 0.8577(14) -0.0541(8) 0.0556(7) 0.031(3) Uani 1 1 d . . . . .
O19 O 0.8510(15) -0.0513(8) 0.1527(7) 0.031(3) Uani 1 1 d . . . . .
O20 O 0.7985(13) -0.1970(8) 0.0611(7) 0.027(3) Uani 1 1 d . . . . .
O21 O 1.0306(14) -0.1519(8) 0.1633(7) 0.028(3) Uani 1 1 d . . . . .
O22 O 0.6934(14) -0.1836(7) 0.1599(6) 0.024(3) Uani 1 1 d . . . . .
O23 O 0.421(2) 0.3853(14) 0.6524(13) 0.081(7) Uani 1 1 d . . . . .
O24 O 0.256(3) 0.4269(16) 0.6121(13) 0.095(8) Uani 1 1 d . . . . .
O25 O 0.337(3) 0.4664(14) 0.7124(12) 0.098(9) Uani 1 1 d . . . . .
OW1 O 0.346(3) 0.2583(14) 0.5487(13) 0.102(9) Uani 1 1 d D . . . .
H1W1 H 0.374464 0.278249 0.527650 0.152 Uiso 1 1 d DR U . . .
H1W2 H 0.397333 0.231076 0.553772 0.152 Uiso 1 1 d DR U . . .
OW2 O 0.592(2) 0.4997(16) 0.6471(11) 0.092(9) Uani 1 1 d D . . . .
H2W1 H 0.542229 0.475173 0.657630 0.137 Uiso 1 1 d DR U . . .
H2W2 H 0.663400 0.499535 0.669064 0.137 Uiso 1 1 d DR U . . .
OW3A O 1.145(5) 0.154(3) 0.506(3) 0.079(12) Uani 0.47(4) 1 d D U P A 1
H3W1 H 1.202578 0.133641 0.518657 0.118 Uiso 0.47(4) 1 d DR U P A 1
H3W2 H 1.168286 0.196136 0.527401 0.118 Uiso 0.47(4) 1 d DR U P A 1
OW3B O 1.108(5) 0.181(2) 0.472(3) 0.080(12) Uani 0.53(4) 1 d D U P A 2
H3W3 H 1.096618 0.178019 0.435021 0.120 Uiso 0.53(4) 1 d DR U P A 2
H3W4 H 1.035211 0.175225 0.476945 0.120 Uiso 0.53(4) 1 d DR U P A 2
S1 S 0.5776(13) -0.0955(6) 0.2703(5) 0.035(2) Uani 0.651(19) 1 d D U P B 1
C17 C 0.598(7) -0.0627(10) 0.3491(9) 0.032(3) Uani 0.651(19) 1 d D U P B 1
C18 C 0.596(6) -0.1196(17) 0.3771(11) 0.033(3) Uani 0.651(19) 1 d D U P B 1
H18A H 0.616403 -0.113487 0.420416 0.040 Uiso 0.651(19) 1 calc R U P B 1
C19 C 0.559(7) -0.1828(12) 0.3268(13) 0.035(3) Uani 0.651(19) 1 d D U P B 1
H19A H 0.540080 -0.226369 0.332804 0.041 Uiso 0.651(19) 1 calc R U P B 1
C20 C 0.551(7) -0.1807(9) 0.2689(11) 0.035(3) Uani 0.651(19) 1 d D U P B 1
H20A H 0.532212 -0.221521 0.231767 0.042 Uiso 0.651(19) 1 calc R U P B 1
S1A S 0.591(3) -0.1120(11) 0.3896(8) 0.035(3) Uani 0.349(19) 1 d D U P B 2
C17A C 0.599(13) -0.0600(15) 0.3461(17) 0.033(3) Uani 0.349(19) 1 d D U P B 2
C18A C 0.562(10) -0.101(3) 0.2771(16) 0.034(3) Uani 0.349(19) 1 d D U P B 2
H18B H 0.544938 -0.083088 0.243976 0.041 Uiso 0.349(19) 1 calc R U P B 2
C19A C 0.558(12) -0.172(2) 0.2719(13) 0.034(3) Uani 0.349(19) 1 d D U P B 2
H19B H 0.549601 -0.208378 0.232482 0.041 Uiso 0.349(19) 1 calc R U P B 2
C20A C 0.567(13) -0.1872(14) 0.3246(17) 0.034(3) Uani 0.349(19) 1 d D U P B 2
H20B H 0.559788 -0.234097 0.325517 0.041 Uiso 0.349(19) 1 calc R U P B 2
S2 S 0.9959(9) 0.6922(6) 0.6468(4) 0.044(2) Uani 0.75(2) 1 d D U P C 1
C37 C 0.896(3) 0.6275(17) 0.6531(12) 0.043(3) Uani 0.75(2) 1 d D U P C 1
C38 C 0.797(3) 0.5884(16) 0.5934(14) 0.048(4) Uani 0.75(2) 1 d D U P C 1
H38A H 0.742428 0.544832 0.583191 0.057 Uiso 0.75(2) 1 calc R U P C 1
C39 C 0.801(2) 0.6293(17) 0.5563(11) 0.049(4) Uani 0.75(2) 1 d D U P C 1
H39A H 0.734416 0.621558 0.519681 0.059 Uiso 0.75(2) 1 calc R U P C 1
C40 C 0.903(3) 0.6807(17) 0.5739(10) 0.047(4) Uani 0.75(2) 1 d D U P C 1
H40A H 0.921543 0.707295 0.548935 0.056 Uiso 0.75(2) 1 calc R U P C 1
S2A S 0.769(3) 0.6037(17) 0.5983(14) 0.049(4) Uani 0.25(2) 1 d D U P C 2
C37A C 0.911(5) 0.633(5) 0.654(3) 0.045(3) Uani 0.25(2) 1 d D U P C 2
C38A C 1.003(6) 0.681(5) 0.639(3) 0.045(4) Uani 0.25(2) 1 d D U P C 2
H38B H 1.086356 0.704331 0.664032 0.054 Uiso 0.25(2) 1 calc R U P C 2
C39A C 0.941(6) 0.684(4) 0.582(3) 0.047(4) Uani 0.25(2) 1 d D U P C 2
H39B H 0.978080 0.714554 0.564362 0.056 Uiso 0.25(2) 1 calc R U P C 2
C40A C 0.827(5) 0.642(4) 0.551(2) 0.047(4) Uani 0.25(2) 1 d D U P C 2
H40B H 0.784109 0.634053 0.509251 0.057 Uiso 0.25(2) 1 calc R U P C 2
S3 S 0.6896(8) 0.4185(4) 0.9114(3) 0.043(2) Uani 0.816(18) 1 d D U P D 1
C42 C 0.666(2) 0.4387(13) 0.8454(9) 0.041(3) Uani 0.816(18) 1 d D U P D 1
C43 C 0.542(3) 0.4010(19) 0.7989(11) 0.042(3) Uani 0.816(18) 1 d D U P D 1
H43A H 0.511742 0.402836 0.758187 0.051 Uiso 0.816(18) 1 calc R U P D 1
C44 C 0.481(2) 0.3630(14) 0.8275(10) 0.045(4) Uani 0.816(18) 1 d D U P D 1
H44A H 0.397382 0.336448 0.807423 0.053 Uiso 0.816(18) 1 calc R U P D 1
C45 C 0.5436(19) 0.3647(13) 0.8846(10) 0.045(3) Uani 0.816(18) 1 d D U P D 1
H45A H 0.510637 0.339144 0.907277 0.054 Uiso 0.816(18) 1 calc R U P D 1
S3A S 0.570(4) 0.410(2) 0.7979(17) 0.043(4) Uani 0.184(18) 1 d D U P D 2
C42A C 0.692(6) 0.441(4) 0.863(3) 0.042(3) Uani 0.184(18) 1 d D U P D 2
C43A C 0.694(7) 0.397(4) 0.904(3) 0.043(4) Uani 0.184(18) 1 d D U P D 2
H43B H 0.759948 0.400260 0.939818 0.051 Uiso 0.184(18) 1 calc R U P D 2
C44A C 0.578(8) 0.352(4) 0.880(3) 0.044(4) Uani 0.184(18) 1 d D U P D 2
H44B H 0.553417 0.320926 0.900379 0.053 Uiso 0.184(18) 1 calc R U P D 2
C45A C 0.501(6) 0.352(4) 0.827(3) 0.044(4) Uani 0.184(18) 1 d D U P D 2
H45B H 0.417816 0.324551 0.807189 0.053 Uiso 0.184(18) 1 calc R U P D 2
S4 S 1.3518(6) 0.7767(4) 0.9876(3) 0.0291(15) Uani 0.888(14) 1 d D U P E 1
C47 C 1.2282(18) 0.7252(10) 0.9947(7) 0.028(2) Uani 0.888(14) 1 d D U P E 1
C48 C 1.214(2) 0.7461(14) 1.0608(9) 0.029(2) Uani 0.888(14) 1 d D U P E 1
H48A H 1.142421 0.732762 1.074819 0.035 Uiso 0.888(14) 1 calc R U P E 1
C49 C 1.3291(19) 0.7890(12) 1.0970(7) 0.030(2) Uani 0.888(14) 1 d D U P E 1
H49A H 1.352727 0.800545 1.141176 0.036 Uiso 0.888(14) 1 calc R U P E 1
C50 C 1.4064(18) 0.8139(11) 1.0674(7) 0.028(2) Uani 0.888(14) 1 d D U P E 1
H50A H 1.481837 0.847948 1.088234 0.034 Uiso 0.888(14) 1 calc R U P E 1
S4A S 1.244(4) 0.721(3) 1.051(2) 0.029(2) Uani 0.112(14) 1 d D U P E 2
C47A C 1.252(7) 0.746(5) 0.989(3) 0.029(2) Uani 0.112(14) 1 d D U P E 2
C48A C 1.381(8) 0.786(6) 0.997(3) 0.029(2) Uani 0.112(14) 1 d D U P E 2
H48B H 1.411758 0.798958 0.966056 0.034 Uiso 0.112(14) 1 calc R U P E 2
C49A C 1.446(6) 0.800(5) 1.058(3) 0.029(2) Uani 0.112(14) 1 d D U P E 2
H49B H 1.524311 0.832191 1.077027 0.035 Uiso 0.112(14) 1 calc R U P E 2
C50A C 1.395(6) 0.766(5) 1.091(3) 0.029(2) Uani 0.112(14) 1 d D U P E 2
H50B H 1.437363 0.766862 1.131561 0.035 Uiso 0.112(14) 1 calc R U P E 2
S5 S 0.9298(16) 0.1047(8) 0.2091(6) 0.029(3) Uani 0.468(19) 1 d D U P F 1
C67 C 0.913(7) 0.0555(12) 0.1326(11) 0.028(3) Uani 0.468(19) 1 d D U P F 1
C68 C 0.923(8) 0.100(2) 0.0931(12) 0.029(3) Uani 0.468(19) 1 d D U P F 1
H68A H 0.902981 0.084675 0.048588 0.034 Uiso 0.468(19) 1 calc R U P F 1
C69 C 0.966(6) 0.1685(17) 0.1351(15) 0.029(3) Uani 0.468(19) 1 d D U P F 1
H69A H 0.996348 0.205096 0.121872 0.034 Uiso 0.468(19) 1 calc R U P F 1
C70 C 0.964(5) 0.1815(11) 0.1955(13) 0.029(4) Uani 0.468(19) 1 d D U P F 1
H70A H 0.980361 0.227545 0.226754 0.034 Uiso 0.468(19) 1 calc R U P F 1
S5A S 0.9374(17) 0.0957(7) 0.0919(5) 0.030(3) Uani 0.532(19) 1 d D U P F 2
C67A C 0.908(6) 0.0555(12) 0.1419(14) 0.029(3) Uani 0.532(19) 1 d D U P F 2
C68A C 0.908(6) 0.107(2) 0.2051(15) 0.029(3) Uani 0.532(19) 1 d D U P F 2
H68B H 0.883861 0.096777 0.238655 0.034 Uiso 0.532(19) 1 calc R U P F 2
C69A C 0.949(5) 0.1732(15) 0.2044(11) 0.029(3) Uani 0.532(19) 1 d D U P F 2
H69B H 0.964043 0.214435 0.241019 0.035 Uiso 0.532(19) 1 calc R U P F 2
C70A C 0.968(5) 0.1773(11) 0.1502(12) 0.029(3) Uani 0.532(19) 1 d D U P F 2
H70B H 0.995730 0.220328 0.144974 0.035 Uiso 0.532(19) 1 calc R U P F 2
U1 U 0.63937(8) 0.17392(4) 0.35133(3) 0.02447(18) Uani 1 1 d . . . . .
U2 U 0.71883(8) 0.15303(5) 0.52274(4) 0.0288(2) Uani 1 1 d . . . . .
U3 U 0.94897(7) 0.58957(4) 0.82824(4) 0.02266(17) Uani 1 1 d . . . . .
U4 U 0.75177(7) -0.16706(4) -0.01978(3) 0.01875(16) Uani 1 1 d . . . . .
U5 U 0.85915(7) -0.16824(4) 0.15752(3) 0.01948(17) Uani 1 1 d . . . . .

loop_
_atom_site_aniso_label
_atom_site_aniso_U_11
_atom_site_aniso_U_22
_atom_site_aniso_U_33
_atom_site_aniso_U_23
_atom_site_aniso_U_13
_atom_site_aniso_U_12
C1 0.064(9) 0.050(8) 0.044(7) -0.001(6) 0.006(7) 0.015(8)
C2 0.062(8) 0.050(7) 0.048(7) -0.003(6) 0.002(6) 0.014(7)
C3 0.059(7) 0.048(6) 0.055(6) -0.003(6) 0.000(6) 0.012(6)
C4 0.052(7) 0.043(6) 0.055(6) 0.002(5) 0.000(6) 0.012(6)
C5 0.043(6) 0.039(5) 0.052(6) 0.008(4) -0.001(5) 0.012(5)
C6 0.038(6) 0.039(5) 0.052(5) 0.013(4) -0.001(5) 0.011(5)
C7 0.036(6) 0.041(5) 0.054(5) 0.016(5) -0.004(5) 0.009(5)
C8 0.033(6) 0.043(5) 0.052(5) 0.021(5) -0.003(5) 0.008(5)
C9 0.029(5) 0.043(5) 0.044(5) 0.025(4) 0.001(5) 0.007(5)
C10 0.023(5) 0.041(5) 0.037(4) 0.021(4) 0.003(4) 0.009(5)
C11 0.021(5) 0.041(5) 0.037(5) 0.018(4) 0.001(5) 0.011(5)
C12 0.025(5) 0.047(5) 0.036(5) 0.016(4) 0.002(5) 0.012(5)
C13 0.027(6) 0.049(6) 0.035(5) 0.013(5) 0.004(5) 0.010(5)
C14 0.027(6) 0.044(6) 0.036(6) 0.010(5) 0.005(5) 0.009(5)
C15 0.028(7) 0.040(6) 0.036(6) 0.011(5) 0.006(6) 0.008(6)
C16 0.028(10) 0.026(5) 0.023(6) 0.010(5) 0.009(6) 0.008(7)
C21 0.033(7) 0.053(6) 0.032(6) 0.014(5) 0.002(6) -0.002(6)
C22 0.033(6) 0.054(6) 0.031(6) 0.014(5) 0.002(5) -0.002(6)
C23 0.032(6) 0.052(6) 0.030(5) 0.016(5) 0.002(5) -0.001(5)
C24 0.028(5) 0.049(5) 0.029(5) 0.017(4) 0.004(5) 0.003(5)
C25 0.023(5) 0.047(5) 0.028(5) 0.017(4) 0.005(4) 0.009(5)
C26 0.021(5) 0.045(5) 0.029(5) 0.015(4) 0.007(4) 0.013(5)
C27 0.028(5) 0.048(5) 0.028(5) 0.014(4) 0.007(4) 0.015(5)
C28 0.034(5) 0.049(5) 0.027(5) 0.014(4) 0.008(5) 0.015(5)
C29 0.041(6) 0.048(5) 0.025(5) 0.012(4) 0.008(5) 0.015(5)
C30 0.045(6) 0.044(4) 0.024(5) 0.013(4) 0.009(5) 0.017(5)
C31 0.051(6) 0.042(5) 0.024(5) 0.011(4) 0.009(5) 0.016(5)
C32 0.057(6) 0.040(5) 0.026(5) 0.010(4) 0.009(5) 0.015(5)
C33 0.061(7) 0.038(6) 0.028(5) 0.008(5) 0.011(5) 0.014(6)
C34 0.062(7) 0.038(6) 0.029(6) 0.008(5) 0.014(6) 0.012(6)
C35 0.061(8) 0.037(7) 0.027(6) 0.009(5) 0.015(6) 0.012(7)
C36 0.026(8) 0.021(8) 0.026(5) 0.001(6) 0.008(5) 0.006(6)
C41 0.030(7) 0.024(9) 0.041(8) 0.005(7) 0.013(6) 0.003(6)
C46 0.024(8) 0.027(8) 0.026(5) 0.013(5) -0.002(5) 0.001(6)
C51 0.032(7) 0.028(6) 0.034(6) 0.009(5) 0.011(5) 0.003(6)
C52 0.034(6) 0.028(6) 0.034(5) 0.010(5) 0.010(5) 0.003(5)
C53 0.033(6) 0.030(5) 0.034(5) 0.008(5) 0.006(5) 0.005(5)
C54 0.029(5) 0.031(5) 0.032(5) 0.007(4) 0.004(5) 0.006(4)
C55 0.025(5) 0.031(5) 0.029(4) 0.008(4) 0.003(4) 0.007(4)
C56 0.024(5) 0.034(4) 0.028(4) 0.010(4) 0.001(4) 0.009(4)
C57 0.025(5) 0.037(5) 0.028(5) 0.010(4) 0.000(4) 0.011(5)
C58 0.026(5) 0.040(5) 0.029(5) 0.011(4) 0.000(4) 0.010(5)
C59 0.024(5) 0.041(5) 0.026(5) 0.013(4) 0.001(4) 0.009(5)
C60 0.024(5) 0.041(5) 0.027(4) 0.015(4) 0.005(4) 0.010(4)
C61 0.026(5) 0.043(5) 0.026(4) 0.016(4) 0.003(4) 0.004(5)
C62 0.031(5) 0.045(5) 0.028(5) 0.018(4) 0.001(5) 0.000(5)
C63 0.033(6) 0.044(5) 0.027(5) 0.019(5) -0.001(5) -0.003(5)
C64 0.031(6) 0.043(5) 0.027(5) 0.018(5) -0.003(5) -0.002(5)
C65 0.031(7) 0.042(5) 0.027(6) 0.018(5) -0.004(6) -0.001(6)
C66 0.027(10) 0.021(5) 0.033(6) 0.008(5) 0.003(7) 0.006(6)
C71 0.045(14) 0.034(7) 0.033(8) 0.010(7) 0.001(9) 0.000(9)
C72 0.033(13) 0.048(11) 0.036(9) -0.001(7) -0.002(9) -0.005(10)
C73 0.025(11) 0.055(9) 0.032(9) 0.001(8) 0.000(9) 0.010(10)
C74 0.072(19) 0.057(9) 0.025(7) 0.002(7) -0.008(10) 0.004(12)
C75 0.014(9) 0.041(6) 0.021(7) 0.013(5) -0.002(7) 0.000(7)
C76 0.026(6) 0.035(5) 0.025(4) 0.012(3) 0.001(4) 0.007(4)
C77 0.023(10) 0.059(9) 0.024(8) 0.022(8) -0.007(8) 0.000(9)
C78 0.053(15) 0.060(10) 0.026(8) 0.032(8) -0.001(9) -0.007(11)
C79 0.054(15) 0.052(10) 0.026(8) 0.024(8) -0.011(9) -0.020(11)
C80 0.023(10) 0.041(6) 0.025(6) 0.020(5) 0.001(7) 0.009(7)
C81 0.017(9) 0.035(7) 0.030(7) 0.017(5) 0.003(7) 0.002(7)
C82 0.030(11) 0.032(7) 0.036(8) 0.017(7) -0.001(8) 0.002(8)
C83 0.034(12) 0.029(9) 0.038(9) 0.015(7) 0.000(9) 0.010(9)
C84 0.029(11) 0.028(8) 0.029(9) 0.009(7) 0.001(8) 0.006(8)
C85 0.039(12) 0.028(8) 0.030(7) 0.013(7) 0.013(8) 0.009(9)
N1 0.043(11) 0.046(8) 0.034(8) 0.010(6) -0.004(7) 0.021(8)
N2 0.015(4) 0.042(3) 0.027(3) 0.012(2) 0.000(3) 0.004(3)
N3 0.027(9) 0.040(6) 0.024(6) 0.012(5) 0.002(6) 0.007(7)
N4 0.026(9) 0.051(6) 0.028(6) 0.016(5) 0.003(6) 0.008(7)
N5 0.015(4) 0.042(3) 0.027(3) 0.012(2) 0.000(3) 0.004(3)
N6 0.030(9) 0.043(7) 0.021(6) 0.010(5) 0.004(6) 0.012(7)
N7 0.022(8) 0.025(7) 0.027(5) 0.006(5) 0.003(5) 0.001(6)
N8 0.015(4) 0.042(3) 0.027(3) 0.012(2) 0.000(3) 0.004(3)
N9 0.023(6) 0.037(4) 0.027(4) 0.016(4) 0.003(4) 0.006(5)
N10 0.023(6) 0.037(4) 0.027(4) 0.016(4) 0.003(4) 0.006(5)
N11 0.015(4) 0.042(3) 0.027(3) 0.012(2) 0.000(3) 0.004(3)
N12 0.022(8) 0.029(7) 0.024(6) 0.012(5) 0.001(6) 0.009(6)
N13 0.057(13) 0.056(14) 0.058(10) 0.020(9) 0.016(9) 0.001(10)
O1 0.037(8) 0.024(8) 0.025(7) 0.002(6) -0.005(6) -0.005(6)
O2 0.042(8) 0.050(9) 0.019(7) 0.015(7) 0.004(6) 0.011(7)
O3 0.042(8) 0.027(6) 0.018(6) 0.008(5) 0.005(6) 0.002(6)
O4 0.035(8) 0.031(6) 0.020(5) 0.014(4) 0.007(5) 0.007(6)
O5 0.036(5) 0.034(5) 0.029(4) 0.000(4) 0.003(4) 0.011(4)
O6 0.034(7) 0.038(8) 0.026(7) 0.006(6) 0.010(6) 0.002(6)
O7 0.033(8) 0.037(9) 0.032(8) 0.004(7) -0.007(6) 0.007(6)
O8 0.011(5) 0.031(6) 0.040(6) 0.000(5) 0.004(5) -0.008(5)
O9 0.038(7) 0.033(7) 0.026(7) 0.003(6) 0.005(6) 0.008(6)
O10 0.036(7) 0.027(7) 0.027(5) 0.009(6) 0.003(5) -0.005(6)
O11 0.030(7) 0.033(8) 0.026(6) 0.004(5) 0.005(5) -0.003(5)
O12 0.030(7) 0.032(8) 0.041(7) 0.007(6) 0.006(6) -0.007(6)
O13 0.029(7) 0.036(8) 0.037(7) 0.008(6) 0.014(5) -0.002(5)
O14 0.032(7) 0.043(8) 0.030(7) 0.022(6) -0.005(5) -0.009(6)
O15 0.034(7) 0.022(7) 0.025(5) 0.008(5) 0.000(5) -0.006(6)
O16 0.026(7) 0.028(7) 0.017(6) 0.006(6) -0.004(5) 0.000(6)
O17 0.028(6) 0.014(6) 0.020(6) 0.009(5) 0.007(5) 0.002(5)
O18 0.032(8) 0.024(6) 0.030(5) 0.005(5) 0.005(6) -0.007(6)
O19 0.040(8) 0.020(6) 0.030(7) 0.007(5) 0.005(6) 0.007(6)
O20 0.026(7) 0.027(7) 0.027(6) 0.016(5) -0.005(5) -0.001(6)
O21 0.028(7) 0.026(7) 0.024(7) 0.007(6) -0.002(5) 0.004(5)
O22 0.031(7) 0.022(7) 0.018(6) 0.004(5) 0.004(5) 0.009(5)
O23 0.051(12) 0.080(16) 0.107(18) 0.025(13) 0.020(12) 0.008(10)
O24 0.089(16) 0.10(2) 0.086(13) 0.045(14) -0.009(13) 0.001(14)
O25 0.16(3) 0.061(15) 0.067(11) 0.014(11) 0.022(14) 0.027(16)
OW1 0.087(19) 0.09(2) 0.10(2) 0.001(16) 0.009(16) 0.033(16)
OW2 0.040(12) 0.15(3) 0.070(16) 0.044(17) -0.010(11) -0.004(14)
OW3A 0.08(3) 0.06(3) 0.10(3) 0.029(19) 0.05(3) 0.01(2)
OW3B 0.08(3) 0.07(3) 0.10(3) 0.029(19) 0.05(3) 0.006(19)
S1 0.037(5) 0.027(4) 0.037(4) 0.005(3) 0.014(3) 0.000(3)
C17 0.032(6) 0.027(5) 0.035(6) 0.007(4) 0.011(5) -0.001(5)
C18 0.032(6) 0.027(5) 0.037(6) 0.007(5) 0.012(6) -0.003(5)
C19 0.033(6) 0.027(5) 0.040(6) 0.006(5) 0.012(5) -0.004(5)
C20 0.034(6) 0.027(5) 0.038(5) 0.004(5) 0.012(5) -0.003(5)
S1A 0.033(5) 0.028(5) 0.039(5) 0.007(5) 0.010(5) -0.003(4)
C17A 0.033(6) 0.027(5) 0.036(6) 0.007(5) 0.012(5) -0.001(5)
C18A 0.034(6) 0.027(5) 0.037(6) 0.005(5) 0.013(5) -0.002(5)
C19A 0.034(6) 0.027(5) 0.038(6) 0.005(5) 0.013(5) -0.002(5)
C20A 0.033(6) 0.027(5) 0.039(6) 0.006(5) 0.012(6) -0.003(5)
S2 0.046(4) 0.053(5) 0.039(4) 0.026(4) 0.009(3) 0.003(4)
C37 0.044(6) 0.053(7) 0.038(5) 0.022(5) 0.010(5) 0.004(6)
C38 0.047(7) 0.057(7) 0.039(5) 0.021(6) 0.008(5) 0.005(6)
C39 0.049(7) 0.059(7) 0.039(6) 0.022(6) 0.006(6) 0.003(6)
C40 0.047(7) 0.058(7) 0.039(6) 0.024(5) 0.007(6) 0.005(6)
S2A 0.048(7) 0.059(7) 0.040(6) 0.020(6) 0.009(5) 0.004(6)
C37A 0.045(6) 0.055(7) 0.038(5) 0.022(5) 0.009(5) 0.004(6)
C38A 0.046(6) 0.055(7) 0.039(6) 0.024(5) 0.008(5) 0.004(6)
C39A 0.047(7) 0.057(7) 0.039(6) 0.024(6) 0.008(6) 0.003(6)
C40A 0.048(7) 0.058(7) 0.039(6) 0.023(6) 0.007(6) 0.004(6)
S3 0.063(5) 0.024(4) 0.036(4) -0.003(3) 0.029(3) -0.014(3)
C42 0.054(6) 0.015(5) 0.043(6) -0.008(5) 0.024(5) -0.008(5)
C43 0.054(7) 0.015(6) 0.047(6) -0.008(5) 0.022(6) -0.005(5)
C44 0.055(7) 0.018(6) 0.049(6) -0.008(5) 0.025(6) -0.009(5)
C45 0.058(7) 0.020(6) 0.047(6) -0.008(5) 0.028(5) -0.012(5)
S3A 0.054(7) 0.015(6) 0.047(6) -0.009(5) 0.021(6) -0.004(6)
C42A 0.056(7) 0.017(6) 0.043(6) -0.006(5) 0.024(6) -0.008(5)
C43A 0.058(6) 0.019(6) 0.042(6) -0.006(5) 0.026(6) -0.010(6)
C44A 0.058(7) 0.019(6) 0.045(6) -0.007(5) 0.026(6) -0.010(6)
C45A 0.056(7) 0.017(6) 0.047(6) -0.008(6) 0.025(6) -0.008(6)
S4 0.026(3) 0.032(3) 0.024(3) 0.009(2) -0.003(2) -0.007(2)
C47 0.026(4) 0.032(4) 0.023(3) 0.012(3) -0.003(3) -0.007(3)
C48 0.027(4) 0.032(4) 0.023(4) 0.012(4) -0.004(3) -0.007(4)
C49 0.027(4) 0.033(4) 0.023(4) 0.012(3) -0.004(3) -0.008(4)
C50 0.026(4) 0.032(4) 0.022(4) 0.012(3) -0.004(3) -0.007(3)
S4A 0.027(4) 0.032(4) 0.023(4) 0.012(4) -0.004(4) -0.007(4)
C47A 0.027(4) 0.032(4) 0.023(4) 0.011(3) -0.003(3) -0.007(3)
C48A 0.026(4) 0.032(4) 0.023(4) 0.011(3) -0.003(3) -0.007(3)
C49A 0.027(4) 0.032(4) 0.023(4) 0.011(3) -0.004(3) -0.007(4)
C50A 0.027(4) 0.033(4) 0.023(4) 0.012(4) -0.004(4) -0.007(4)
S5 0.026(6) 0.020(4) 0.040(5) 0.006(4) 0.009(4) 0.007(4)
C67 0.025(6) 0.020(4) 0.038(5) 0.008(4) 0.008(5) 0.007(5)
C68 0.025(6) 0.021(5) 0.038(5) 0.008(4) 0.008(5) 0.006(5)
C69 0.025(6) 0.021(5) 0.039(6) 0.007(5) 0.008(5) 0.005(5)
C70 0.025(6) 0.020(5) 0.039(5) 0.007(5) 0.008(5) 0.006(5)
S5A 0.026(5) 0.022(4) 0.039(4) 0.008(3) 0.006(3) 0.006(3)
C67A 0.025(6) 0.021(4) 0.039(5) 0.008(4) 0.007(5) 0.007(5)
C68A 0.025(7) 0.020(5) 0.039(5) 0.007(4) 0.009(5) 0.007(5)
C69A 0.025(6) 0.020(5) 0.039(6) 0.006(5) 0.008(5) 0.006(5)
C70A 0.025(6) 0.021(5) 0.039(6) 0.007(5) 0.008(5) 0.005(5)
U1 0.0288(4) 0.0251(4) 0.0174(4) 0.0082(3) 0.0000(3) 0.0035(3)
U2 0.0342(4) 0.0368(5) 0.0160(4) 0.0103(3) 0.0042(3) 0.0109(4)
U3 0.0223(4) 0.0193(4) 0.0235(4) 0.0061(3) 0.0019(3) 0.0021(3)
U4 0.0173(3) 0.0222(4) 0.0179(3) 0.0101(3) 0.0019(3) 0.0020(3)
U5 0.0182(3) 0.0220(4) 0.0175(3) 0.0081(3) 0.0011(3) 0.0020(3)

loop_
_atom_type_symbol
_atom_type_description
_atom_type_scat_dispersion_real
_atom_type_scat_dispersion_imag
_atom_type_scat_source
C C 0.0033 0.0016 'International Tables Vol C Tables 4.2.6.8 and 6.1.1.4'
H H 0.0000 0.0000 'International Tables Vol C Tables 4.2.6.8 and 6.1.1.4'
N N 0.0061 0.0033 'International Tables Vol C Tables 4.2.6.8 and 6.1.1.4'
O O 0.0106 0.0060 'International Tables Vol C Tables 4.2.6.8 and 6.1.1.4'
S S 0.1246 0.1234 'International Tables Vol C Tables 4.2.6.8 and 6.1.1.4'
U U -9.6767 9.6646 'International Tables Vol C Tables 4.2.6.8 and 6.1.1.4'

loop_
_geom_angle_atom_site_label_1
_geom_angle_atom_site_label_2
_geom_angle_atom_site_label_3
_geom_angle
N1 C1 C2 122(3)
N1 C1 H1 119.0
C2 C1 H1 119.0
C3 C2 C1 121(3)
C3 C2 H2 119.6
C1 C2 H2 119.6
C2 C3 C4 118(3)
C2 C3 H3 120.8
C4 C3 H3 120.8
C5 C4 C3 118(3)
C5 C4 H4 120.8
C3 C4 H4 120.8
N1 C5 C4 121(3)
N1 C5 C6 116(2)
C4 C5 C6 123(3)
N2 C6 C7 120(3)
N2 C6 C5 117(2)
C7 C6 C5 122(3)
C8 C7 C6 120(3)
C8 C7 H7 120.1
C6 C7 H7 120.1
C7 C8 C9 120(3)
C7 C8 H8 120.1
C9 C8 H8 120.1
C8 C9 C10 121(2)
C8 C9 H9 119.7
C10 C9 H9 119.7
N2 C10 C9 118(2)
N2 C10 C11 113(2)
C9 C10 C11 129(2)
N3 C11 C10 126(2)
N3 C11 C12 120(2)
C10 C11 C12 114(2)
C13 C12 C11 117(2)
C13 C12 H12 121.5
C11 C12 H12 121.5
C14 C13 C12 120(2)
C14 C13 H13 119.8
C12 C13 H13 119.8
C13 C14 C15 118(2)
C13 C14 H14 121.2
C15 C14 H14 121.2
N3 C15 C14 123(2)
N3 C15 H15A 118.6
C14 C15 H15A 118.6
O3 C16 O4 127(2)
O3 C16 C17A 115(2)
O4 C16 C17A 118(2)
O3 C16 C17 118.8(18)
O4 C16 C17 114.0(17)
N4 C21 C22 122(2)
N4 C21 H21 118.9
C22 C21 H21 118.9
C23 C22 C21 114(2)
C23 C22 H22 123.2
C21 C22 H22 123.2
C22 C23 C24 122(2)
C22 C23 H23 118.9
C24 C23 H23 118.9
C23 C24 C25 121(2)
C23 C24 H24 119.3
C25 C24 H24 119.3
N4 C25 C24 119(2)
N4 C25 C26 115(2)
C24 C25 C26 125(2)
N5 C26 C27 123(2)
N5 C26 C25 118(2)
C27 C26 C25 119(2)
C28 C27 C26 119(2)
C28 C27 H27 120.7
C26 C27 H27 120.7
C27 C28 C29 121(2)
C27 C28 H28 119.7
C29 C28 H28 119.7
C28 C29 C30 118(2)
C28 C29 H29 121.1
C30 C29 H29 121.1
N5 C30 C29 122(2)
N5 C30 C31 116.2(19)
C29 C30 C31 121(2)
N6 C31 C32 123(2)
N6 C31 C30 114(2)
C32 C31 C30 123(2)
C31 C32 C33 119(2)
C31 C32 H32 120.6
C33 C32 H32 120.6
C34 C33 C32 119(3)
C34 C33 H33 120.6
C32 C33 H33 120.6
C35 C34 C33 119(2)
C35 C34 H34 120.5
C33 C34 H34 120.5
N6 C35 C34 123(2)
N6 C35 H35 118.4
C34 C35 H35 118.4
O10 C36 O11 119.1(19)
O10 C36 C37 121.5(19)
O11 C36 C37 119.1(18)
O10 C36 C37A 115(2)
O11 C36 C37A 125(3)
O10 C36 U3 59.1(11)
O11 C36 U3 60.0(11)
C37 C36 U3 176(2)
C37A C36 U3 172(2)
O13 C41 O12 121(2)
O13 C41 C42 121(2)
O12 C41 C42 118(2)
O13 C41 C42A 104(2)
O12 C41 C42A 135(2)
O13 C41 U3 59.4(11)
O12 C41 U3 61.4(11)
C42 C41 U3 175.1(18)
C42A C41 U3 164(2)
O14 C46 O15 118.6(19)
O14 C46 C47 121.9(18)
O15 C46 C47 119.5(18)
O14 C46 C47A 139(2)
O15 C46 C47A 103(2)
O14 C46 U3 59.1(10)
O15 C46 U3 60.1(10)
C47 C46 U3 170.5(16)
C47A C46 U3 159(2)
N7 C51 C52 125(2)
N7 C51 H51 117.5
C52 C51 H51 117.5
C53 C52 C51 116(2)
C53 C52 H52 121.9
C51 C52 H52 121.9
C54 C53 C52 121(2)
C54 C53 H53 119.3
C52 C53 H53 119.3
C53 C54 C55 117(2)
C53 C54 H54 121.3
C55 C54 H54 121.3
N7 C55 C54 123(2)
N7 C55 C56 116.9(19)
C54 C55 C56 120(2)
C57 C56 N8 122(2)
C57 C56 C55 123(2)
N8 C56 C55 115.6(19)
C56 C57 C58 119(2)
C56 C57 H57 120.5
C58 C57 H57 120.5
C59 C58 C57 119(2)
C59 C58 H58 120.4
C57 C58 H58 120.4
C58 C59 C60 122(2)
C58 C59 H59 119.0
C60 C59 H59 119.0
N8 C60 C61 119(2)
N8 C60 C59 117(2)
C61 C60 C59 123(2)
N9 C61 C62 119(2)
N9 C61 C60 116.4(19)
C62 C61 C60 125(2)
C63 C62 C61 120(2)
C63 C62 H62 120.0
C61 C62 H62 120.0
C64 C63 C62 122(2)
C64 C63 H63 119.0
C62 C63 H63 119.0
C63 C64 C65 115(2)
C63 C64 H64 122.3
C65 C64 H64 122.3
N9 C65 C64 123(2)
N9 C65 H65 118.6
C64 C65 H65 118.6
O18 C66 O19 125(2)
O18 C66 C67A 122(2)
O19 C66 C67A 112.2(18)
O18 C66 C67 113.5(19)
O19 C66 C67 121(2)
N10 C71 C72 123(2)
N10 C71 H71 118.7
C72 C71 H71 118.7
C73 C72 C71 119(3)
C73 C72 H72 120.6
C71 C72 H72 120.6
C74 C73 C72 121(2)
C74 C73 H73 119.3
C72 C73 H73 119.3
C73 C74 C75 119(3)
C73 C74 H74 120.3
C75 C74 H74 120.3
N10 C75 C76 116.8(19)
N10 C75 C74 118(2)
C76 C75 C74 125(2)
N11 C76 C75 119.7(19)
N11 C76 C77 120(2)
C75 C76 C77 120(2)
C78 C77 C76 118(2)
C78 C77 H77 121.2
C76 C77 H77 121.2
C79 C78 C77 119(2)
C79 C78 H78 120.6
C77 C78 H78 120.6
C78 C79 C80 122(3)
C78 C79 H79 119.0
C80 C79 H79 119.0
N11 C80 C79 120(2)
N11 C80 C81 117.6(18)
C79 C80 C81 123(2)
N12 C81 C82 121(2)
N12 C81 C80 115.7(19)
C82 C81 C80 122.9(19)
C83 C82 C81 121(2)
C83 C82 H82 119.3
C81 C82 H82 119.3
C82 C83 C84 117(2)
C82 C83 H83 121.7
C84 C83 H83 121.7
C83 C84 C85 120(2)
C83 C84 H84 120.2
C85 C84 H84 120.2
N12 C85 C84 125(2)
N12 C85 H85 117.6
C84 C85 H85 117.6
C1 N1 C5 119(2)
C1 N1 U1 119.3(19)
C5 N1 U1 122.2(17)
C6 N2 C10 121(2)
C6 N2 U1 118.4(16)
C10 N2 U1 118.1(15)
C11 N3 C15 122(2)
C11 N3 U1 118.3(16)
C15 N3 U1 119.7(15)
C21 N4 C25 121(2)
C21 N4 U2 117.7(15)
C25 N4 U2 121.2(16)
C26 N5 C30 118(2)
C26 N5 U2 122.0(16)
C30 N5 U2 118.5(14)
C31 N6 C35 117(2)
C31 N6 U2 124.0(16)
C35 N6 U2 118.7(15)
C51 N7 C55 117.1(19)
C51 N7 U4 120.5(14)
C55 N7 U4 122.2(14)
C60 N8 C56 120.6(19)
C60 N8 U4 115.7(14)
C56 N8 U4 120.2(14)
C65 N9 C61 120.8(19)
C65 N9 U4 118.7(14)
C61 N9 U4 119.6(15)
C71 N10 C75 119.4(19)
C71 N10 U5 119.6(14)
C75 N10 U5 120.9(14)
C76 N11 C80 121.4(19)
C76 N11 U5 118.5(15)
C80 N11 U5 118.7(13)
C85 N12 C81 116.1(19)
C85 N12 U5 120.4(14)
C81 N12 U5 123.4(14)
O24 N13 O23 123(3)
O24 N13 O25 120(3)
O23 N13 O25 117(3)
C16 O3 U1 138.7(14)
C16 O4 U2 137.0(13)
U2 O5 U1 157.1(8)
C36 O10 U3 94.5(12)
C36 O11 U3 93.4(12)
C41 O12 U3 92.0(13)
C41 O13 U3 94.6(14)
C46 O14 U3 94.6(12)
C46 O15 U3 93.6(12)
C66 O18 U4 136.6(14)
C66 O19 U5 133.8(13)
U5 O20 U4 149.5(8)
H1W1 OW1 H1W2 104.3
H2W1 OW2 H2W2 102.7
H3W1 OW3A H3W2 104.2
H3W3 OW3B H3W4 104.4
C17 S1 C20 91.3(7)
C18 C17 C16 131.8(18)
C18 C17 S1 112.9(9)
C16 C17 S1 115.1(15)
C19 C18 C17 105.4(14)
C19 C18 H18A 127.3
C17 C18 H18A 127.3
C20 C19 C18 117.9(15)
C20 C19 H19A 121.1
C18 C19 H19A 121.0
C19 C20 S1 111.8(12)
C19 C20 H20A 124.1
S1 C20 H20A 124.1
C17A S1A C20A 91.2(7)
C16 C17A C18A 129(3)
C16 C17A S1A 118(2)
C18A C17A S1A 112.6(10)
C19A C18A C17A 105.3(14)
C19A C18A H18B 127.4
C17A C18A H18B 127.4
C20A C19A C18A 117.9(16)
C20A C19A H19B 121.1
C18A C19A H19B 121.1
C19A C20A S1A 111.8(12)
C19A C20A H20B 124.1
S1A C20A H20B 124.1
C37 S2 C40 91.2(7)
C36 C37 C38 127.7(18)
C36 C37 S2 119.6(16)
C38 C37 S2 112.7(9)
C39 C38 C37 105.0(14)
C39 C38 H38A 127.5
C37 C38 H38A 127.5
C40 C39 C38 117.6(15)
C40 C39 H39A 121.2
C38 C39 H39A 121.2
C39 C40 S2 111.7(12)
C39 C40 H40A 124.2
S2 C40 H40A 124.2
C37A S2A C40A 91.1(7)
C38A C37A C36 132(3)
C38A C37A S2A 113.0(10)
C36 C37A S2A 114(3)
C39A C38A C37A 105.6(14)
C39A C38A H38B 127.2
C37A C38A H38B 127.2
C40A C39A C38A 117.8(16)
C40A C39A H39B 121.1
C38A C39A H39B 121.1
C39A C40A S2A 111.5(13)
C39A C40A H40B 124.2
S2A C40A H40B 124.2
C42 S3 C45 91.3(7)
C41 C42 C43 127.7(17)
C41 C42 S3 119.2(16)
C43 C42 S3 113.0(9)
C44 C43 C42 105.7(14)
C44 C43 H43A 127.2
C42 C43 H43A 127.2
C45 C44 C43 118.0(15)
C45 C44 H44A 121.0
C43 C44 H44A 121.0
C44 C45 S3 111.9(12)
C44 C45 H45A 124.1
S3 C45 H45A 124.1
C42A S3A C45A 91.1(7)
C43A C42A C41 149(4)
C43A C42A S3A 112.7(10)
C41 C42A S3A 94(3)
C44A C43A C42A 105.4(14)
C44A C43A H43B 127.3
C42A C43A H43B 127.3
C45A C44A C43A 118.0(15)
C45A C44A H44B 121.0
C43A C44A H44B 121.0
C44A C45A S3A 111.7(13)
C44A C45A H45B 124.1
S3A C45A H45B 124.2
C47 S4 C50 91.1(7)
C46 C47 C48 129.1(15)
C46 C47 S4 118.1(13)
C48 C47 S4 112.4(9)
C49 C48 C47 104.9(14)
C49 C48 H48A 127.5
C47 C48 H48A 127.5
C50 C49 C48 117.6(15)
C50 C49 H49A 121.2
C48 C49 H49A 121.2
C49 C50 S4 111.7(12)
C49 C50 H50A 124.1
S4 C50 H50A 124.1
C47A S4A C50A 91.3(7)
C48A C47A S4A 112.8(10)
C48A C47A C46 141(6)
S4A C47A C46 92(3)
C49A C48A C47A 105.3(14)
C49A C48A H48B 127.4
C47A C48A H48B 127.4
C50A C49A C48A 117.7(16)
C50A C49A H49B 121.1
C48A C49A H49B 121.1
C49A C50A S4A 111.7(13)
C49A C50A H50B 124.1
S4A C50A H50B 124.1
C67 S5 C70 91.3(7)
C66 C67 C68 129(2)
C66 C67 S5 117.5(19)
C68 C67 S5 112.8(10)
C69 C68 C67 105.3(14)
C69 C68 H68A 127.4
C67 C68 H68A 127.4
C70 C69 C68 117.6(16)
C70 C69 H69A 121.2
C68 C69 H69A 121.2
C69 C70 S5 111.7(12)
C69 C70 H70A 124.1
S5 C70 H70A 124.1
C67A S5A C70A 91.3(7)
C66 C67A C68A 133(2)
C66 C67A S5A 114.0(17)
C68A C67A S5A 112.9(9)
C69A C68A C67A 105.5(14)
C69A C68A H68B 127.3
C67A C68A H68B 127.3
C70A C69A C68A 118.0(15)
C70A C69A H69B 121.0
C68A C69A H69B 121.0
C69A C70A S5A 111.8(12)
C69A C70A H70B 124.1
S5A C70A H70B 124.1
O2 U1 O1 174.0(7)
O2 U1 O5 96.5(6)
O1 U1 O5 89.5(6)
O2 U1 O3 86.6(7)
O1 U1 O3 94.2(6)
O5 U1 O3 78.0(5)
O2 U1 N1 84.2(7)
O1 U1 N1 97.8(7)
O5 U1 N1 76.0(6)
O3 U1 N1 151.1(6)
O2 U1 N3 87.1(6)
O1 U1 N3 87.0(6)
O5 U1 N3 161.6(6)
O3 U1 N3 84.3(5)
N1 U1 N3 122.4(6)
O2 U1 N2 95.3(6)
O1 U1 N2 80.7(6)
O5 U1 N2 134.5(6)
O3 U1 N2 146.6(5)
N1 U1 N2 61.8(6)
N3 U1 N2 62.5(6)
O2 U1 U2 97.3(5)
O1 U1 U2 88.5(5)
O5 U1 U2 11.1(4)
O3 U1 U2 67.0(3)
N1 U1 U2 87.1(5)
N3 U1 U2 150.6(4)
N2 U1 U2 144.9(4)
O6 U2 O7 172.2(7)
O6 U2 O5 97.1(7)
O7 U2 O5 90.4(7)
O6 U2 O4 87.0(6)
O7 U2 O4 96.7(6)
O5 U2 O4 78.3(6)
O6 U2 N6 83.9(6)
O7 U2 N6 95.5(7)
O5 U2 N6 78.8(6)
O4 U2 N6 154.0(5)
O6 U2 N5 93.7(6)
O7 U2 N5 79.2(6)
O5 U2 N5 138.1(6)
O4 U2 N5 142.8(5)
N6 U2 N5 62.3(6)
O6 U2 N4 87.5(6)
O7 U2 N4 86.3(7)
O5 U2 N4 158.6(6)
O4 U2 N4 81.1(5)
N6 U2 N4 122.6(6)
N5 U2 N4 61.8(6)
O6 U2 U1 92.4(5)
O7 U2 U1 95.3(5)
O5 U2 U1 11.8(4)
O4 U2 U1 67.1(3)
N6 U2 U1 89.0(4)
N5 U2 U1 149.8(4)
N4 U2 U1 148.2(4)
O9 U3 O8 177.9(7)
O9 U3 O14 86.0(6)
O8 U3 O14 92.0(6)
O9 U3 O13 90.8(7)
O8 U3 O13 88.9(6)
O14 U3 O13 66.9(5)
O9 U3 O10 87.8(6)
O8 U3 O10 92.8(6)
O14 U3 O10 121.9(5)
O13 U3 O10 171.0(5)
O9 U3 O15 88.2(6)
O8 U3 O15 90.1(6)
O14 U3 O15 52.4(5)
O13 U3 O15 119.2(5)
O10 U3 O15 69.7(5)
O9 U3 O11 92.0(6)
O8 U3 O11 89.9(6)
O14 U3 O11 174.5(5)
O13 U3 O11 118.3(5)
O10 U3 O11 52.9(5)
O15 U3 O11 122.5(5)
O9 U3 O12 89.3(7)
O8 U3 O12 92.2(6)
O14 U3 O12 119.2(5)
O13 U3 O12 52.5(5)
O10 U3 O12 118.5(5)
O15 U3 O12 171.3(5)
O11 U3 O12 65.9(5)
O9 U3 C41 89.4(7)
O8 U3 C41 91.3(6)
O14 U3 C41 92.7(6)
O13 U3 C41 26.0(6)
O10 U3 C41 145.0(6)
O15 U3 C41 145.1(6)
O11 U3 C41 92.4(6)
O12 U3 C41 26.6(6)
O9 U3 C46 84.6(7)
O8 U3 C46 93.4(6)
O14 U3 C46 26.3(5)
O13 U3 C46 93.2(6)
O10 U3 C46 95.6(5)
O15 U3 C46 26.3(5)
O11 U3 C46 148.4(5)
O12 U3 C46 145.1(6)
C41 U3 C46 118.8(6)
O9 U3 C36 89.4(6)
O8 U3 C36 92.0(6)
O14 U3 C36 148.2(6)
O13 U3 C36 144.7(6)
O10 U3 C36 26.4(5)
O15 U3 C36 96.0(5)
O11 U3 C36 26.5(5)
O12 U3 C36 92.2(6)
C41 U3 C36 118.8(7)
C46 U3 C36 121.9(6)
O16 U4 O17 174.1(6)
O16 U4 O20 91.3(6)
O17 U4 O20 94.5(6)
O16 U4 O18 92.3(6)
O17 U4 O18 87.5(6)
O20 U4 O18 81.3(5)
O16 U4 N7 96.1(6)
O17 U4 N7 86.2(6)
O20 U4 N7 78.3(5)
O18 U4 N7 158.0(5)
O16 U4 N9 87.8(6)
O17 U4 N9 86.4(5)
O20 U4 N9 158.5(6)
O18 U4 N9 77.3(5)
N7 U4 N9 123.2(6)
O16 U4 N8 81.8(6)
O17 U4 N8 94.5(5)
O20 U4 N8 139.2(6)
O18 U4 N8 138.9(6)
N7 U4 N8 62.7(6)
N9 U4 N8 61.9(6)
O16 U4 U5 95.2(4)
O17 U4 U5 90.1(4)
O20 U4 U5 15.0(4)
O18 U4 U5 66.7(4)
N7 U4 U5 92.2(4)
N9 U4 U5 143.9(4)
N8 U4 U5 154.1(4)
O22 U5 O21 174.3(6)
O22 U5 O20 88.6(6)
O21 U5 O20 97.0(6)
O22 U5 O19 95.5(6)
O21 U5 O19 86.2(6)
O20 U5 O19 81.8(5)
O22 U5 N12 93.9(6)
O21 U5 N12 86.4(6)
O20 U5 N12 77.7(5)
O19 U5 N12 157.2(5)
O22 U5 N10 88.4(6)
O21 U5 N10 86.7(6)
O20 U5 N10 159.0(6)
O19 U5 N10 77.8(5)
N12 U5 N10 123.2(5)
O22 U5 N11 80.9(6)
O21 U5 N11 94.3(6)
O20 U5 N11 137.3(6)
O19 U5 N11 140.1(5)
N12 U5 N11 62.1(6)
N10 U5 N11 62.4(6)
O22 U5 U4 91.2(4)
O21 U5 U4 94.5(4)
O20 U5 U4 15.5(4)
O19 U5 U4 66.4(4)
N12 U5 U4 92.8(4)
N10 U5 U4 144.0(4)
N11 U5 U4 152.7(4)

loop_
_geom_bond_atom_site_label_1
_geom_bond_atom_site_label_2
_geom_bond_distance
C1 N1 1.35(4)
C1 C2 1.37(4)
C1 H1 0.9500
C2 C3 1.32(4)
C2 H2 0.9500
C3 C4 1.44(4)
C3 H3 0.9500
C4 C5 1.37(4)
C4 H4 0.9500
C5 N1 1.35(4)
C5 C6 1.45(4)
C6 N2 1.33(3)
C6 C7 1.40(4)
C7 C8 1.35(4)
C7 H7 0.9500
C8 C9 1.37(4)
C8 H8 0.9500
C9 C10 1.40(3)
C9 H9 0.9500
C10 N2 1.36(3)
C10 C11 1.41(3)
C11 N3 1.25(3)
C11 C12 1.49(3)
C12 C13 1.40(3)
C12 H12 0.9500
C13 C14 1.37(3)
C13 H13 0.9500
C14 C15 1.38(3)
C14 H14 0.9500
C15 N3 1.36(3)
C15 H15A 0.9500
C16 O3 1.22(2)
C16 O4 1.27(2)
C16 C17A 1.48(4)
C16 C17 1.53(3)
C21 N4 1.32(3)
C21 C22 1.49(4)
C21 H21 0.9500
C22 C23 1.37(3)
C22 H22 0.9500
C23 C24 1.37(4)
C23 H23 0.9500
C24 C25 1.37(3)
C24 H24 0.9500
C25 N4 1.34(3)
C25 C26 1.49(3)
C26 N5 1.28(3)
C26 C27 1.42(3)
C27 C28 1.34(3)
C27 H27 0.9500
C28 C29 1.37(3)
C28 H28 0.9500
C29 C30 1.39(3)
C29 H29 0.9500
C30 N5 1.38(3)
C30 C31 1.50(3)
C31 N6 1.34(3)
C31 C32 1.37(4)
C32 C33 1.40(3)
C32 H32 0.9500
C33 C34 1.37(3)
C33 H33 0.9500
C34 C35 1.37(4)
C34 H34 0.9500
C35 N6 1.36(3)
C35 H35 0.9500
C36 O10 1.27(3)
C36 O11 1.28(3)
C36 C37 1.47(3)
C36 C37A 1.53(5)
C36 U3 2.86(2)
C41 O13 1.25(3)
C41 O12 1.27(3)
C41 C42 1.48(3)
C41 C42A 1.52(6)
C41 U3 2.84(2)
C46 O14 1.26(2)
C46 O15 1.26(2)
C46 C47 1.48(2)
C46 C47A 1.74(7)
C46 U3 2.84(2)
C51 N7 1.32(3)
C51 C52 1.40(3)
C51 H51 0.9500
C52 C53 1.39(3)
C52 H52 0.9500
C53 C54 1.38(3)
C53 H53 0.9500
C54 C55 1.39(3)
C54 H54 0.9500
C55 N7 1.37(3)
C55 C56 1.47(3)
C56 C57 1.37(3)
C56 N8 1.38(3)
C57 C58 1.41(3)
C57 H57 0.9500
C58 C59 1.34(3)
C58 H58 0.9500
C59 C60 1.45(3)
C59 H59 0.9500
C60 N8 1.37(3)
C60 C61 1.40(3)
C61 N9 1.36(3)
C61 C62 1.40(3)
C62 C63 1.39(3)
C62 H62 0.9500
C63 C64 1.37(3)
C63 H63 0.9500
C64 C65 1.44(3)
C64 H64 0.9500
C65 N9 1.34(3)
C65 H65 0.9500
C66 O18 1.24(3)
C66 O19 1.30(3)
C66 C67A 1.48(3)
C66 C67 1.49(3)
C71 N10 1.34(3)
C71 C72 1.40(3)
C71 H71 0.9500
C72 C73 1.36(4)
C72 H72 0.9500
C73 C74 1.35(4)
C73 H73 0.9500
C74 C75 1.45(3)
C74 H74 0.9500
C75 N10 1.39(3)
C75 C76 1.42(3)
C76 N11 1.34(3)
C76 C77 1.45(3)
C77 C78 1.41(4)
C77 H77 0.9500
C78 C79 1.36(3)
C78 H78 0.9500
C79 C80 1.39(3)
C79 H79 0.9500
C80 N11 1.35(3)
C80 C81 1.46(3)
C81 N12 1.35(3)
C81 C82 1.40(3)
C82 C83 1.37(3)
C82 H82 0.9500
C83 C84 1.38(3)
C83 H83 0.9500
C84 C85 1.38(3)
C84 H84 0.9500
C85 N12 1.34(3)
C85 H85 0.9500
N1 U1 2.56(2)
N2 U1 2.621(18)
N3 U1 2.569(18)
N4 U2 2.611(19)
N5 U2 2.601(18)
N6 U2 2.55(2)
N7 U4 2.579(17)
N8 U4 2.622(18)
N9 U4 2.613(17)
N10 U5 2.591(18)
N11 U5 2.643(18)
N12 U5 2.549(17)
N13 O24 1.23(3)
N13 O23 1.24(3)
N13 O25 1.28(3)
O1 U1 1.789(16)
O2 U1 1.779(16)
O3 U1 2.391(15)
O4 U2 2.402(15)
O5 U2 2.013(16)
O5 U1 2.143(16)
O6 U2 1.802(15)
O7 U2 1.805(16)
O8 U3 1.817(15)
O9 U3 1.753(15)
O10 U3 2.460(14)
O11 U3 2.480(15)
O12 U3 2.496(15)
O13 U3 2.452(15)
O14 U3 2.449(15)
O15 U3 2.470(14)
O16 U4 1.788(14)
O17 U4 1.800(13)
O18 U4 2.397(14)
O19 U5 2.403(14)
O20 U5 2.071(14)
O20 U4 2.136(13)
O21 U5 1.807(14)
O22 U5 1.791(14)
OW1 H1W1 0.8222
OW1 H1W2 0.8208
OW2 H2W1 0.8288
OW2 H2W2 0.8275
OW3A H3W1 0.8212
OW3A H3W2 0.8217
OW3B H3W3 0.8214
OW3B H3W4 0.8201
S1 C17 1.692(15)
S1 C20 1.710(14)
C17 C18 1.50(2)
C18 C19 1.38(2)
C18 H18A 0.9500
C19 C20 1.349(16)
C19 H19A 0.9500
C20 H20A 0.9500
S1A C17A 1.693(15)
S1A C20A 1.711(14)
C17A C18A 1.50(2)
C18A C19A 1.38(2)
C18A H18B 0.9500
C19A C20A 1.349(16)
C19A H19B 0.9500
C20A H20B 0.9500
S2 C37 1.693(15)
S2 C40 1.711(14)
C37 C38 1.50(2)
C38 C39 1.38(2)
C38 H38A 0.9500
C39 C40 1.349(16)
C39 H39A 0.9500
C40 H40A 0.9500
S2A C37A 1.692(15)
S2A C40A 1.711(14)
C37A C38A 1.50(2)
C38A C39A 1.38(2)
C38A H38B 0.9500
C39A C40A 1.349(16)
C39A H39B 0.9500
C40A H40B 0.9500
S3 C42 1.692(15)
S3 C45 1.710(14)
C42 C43 1.50(2)
C43 C44 1.38(2)
C43 H43A 0.9500
C44 C45 1.348(16)
C44 H44A 0.9500
C45 H45A 0.9500
S3A C42A 1.693(15)
S3A C45A 1.711(14)
C42A C43A 1.50(2)
C43A C44A 1.38(2)
C43A H43B 0.9500
C44A C45A 1.349(16)
C44A H44B 0.9500
C45A H45B 0.9500
S4 C47 1.694(15)
S4 C50 1.711(14)
C47 C48 1.50(2)
C48 C49 1.38(2)
C48 H48A 0.9500
C49 C50 1.349(16)
C49 H49A 0.9500
C50 H50A 0.9500
S4A C47A 1.692(15)
S4A C50A 1.711(14)
C47A C48A 1.50(2)
C48A C49A 1.38(2)
C48A H48B 0.9500
C49A C50A 1.349(16)
C49A H49B 0.9500
C50A H50B 0.9500
S5 C67 1.693(15)
S5 C70 1.711(14)
C67 C68 1.50(2)
C68 C69 1.38(2)
C68 H68A 0.9500
C69 C70 1.349(16)
C69 H69A 0.9500
C70 H70A 0.9500
S5A C67A 1.692(15)
S5A C70A 1.710(14)
C67A C68A 1.50(2)
C68A C69A 1.38(2)
C68A H68B 0.9500
C69A C70A 1.349(16)
C69A H69B 0.9500
C70A H70B 0.9500
U1 U2 4.0737(13)
U4 U5 4.0595(12)

loop_
_geom_torsion_atom_site_label_1
_geom_torsion_atom_site_label_2
_geom_torsion_atom_site_label_3
_geom_torsion_atom_site_label_4
_geom_torsion
N1 C1 C2 C3 -3(5)
C1 C2 C3 C4 6(5)
C2 C3 C4 C5 -3(4)
C3 C4 C5 N1 -4(4)
C3 C4 C5 C6 176(3)
N1 C5 C6 N2 10(3)
C4 C5 C6 N2 -170(2)
N1 C5 C6 C7 -174(2)
C4 C5 C6 C7 6(4)
N2 C6 C7 C8 -1(4)
C5 C6 C7 C8 -177(2)
C6 C7 C8 C9 1(4)
C7 C8 C9 C10 0(4)
C8 C9 C10 N2 -3(3)
C8 C9 C10 C11 179(2)
N2 C10 C11 N3 -15(3)
C9 C10 C11 N3 164(2)
N2 C10 C11 C12 168.0(18)
C9 C10 C11 C12 -14(3)
N3 C11 C12 C13 2(3)
C10 C11 C12 C13 180(2)
C11 C12 C13 C14 -4(3)
C12 C13 C14 C15 4(3)
C13 C14 C15 N3 -2(3)
N4 C21 C22 C23 4(3)
C21 C22 C23 C24 -3(3)
C22 C23 C24 C25 1(4)
C23 C24 C25 N4 0(3)
C23 C24 C25 C26 176(2)
N4 C25 C26 N5 -13(3)
C24 C25 C26 N5 171(2)
N4 C25 C26 C27 168.4(19)
C24 C25 C26 C27 -8(3)
N5 C26 C27 C28 4(3)
C25 C26 C27 C28 -177(2)
C26 C27 C28 C29 -4(3)
C27 C28 C29 C30 1(4)
C28 C29 C30 N5 2(4)
C28 C29 C30 C31 -172(2)
N5 C30 C31 N6 8(3)
C29 C30 C31 N6 -177(2)
N5 C30 C31 C32 -168(2)
C29 C30 C31 C32 7(4)
N6 C31 C32 C33 -3(4)
C30 C31 C32 C33 173(2)
C31 C32 C33 C34 0(4)
C32 C33 C34 C35 3(4)
C33 C34 C35 N6 -3(4)
N7 C51 C52 C53 -2(3)
C51 C52 C53 C54 1(3)
C52 C53 C54 C55 -1(3)
C53 C54 C55 N7 2(3)
C53 C54 C55 C56 -180(2)
N7 C55 C56 C57 162(2)
C54 C55 C56 C57 -16(3)
N7 C55 C56 N8 -15(3)
C54 C55 C56 N8 167.1(19)
N8 C56 C57 C58 0(3)
C55 C56 C57 C58 -176.7(19)
C56 C57 C58 C59 1(3)
C57 C58 C59 C60 -1(3)
C58 C59 C60 N8 1(3)
C58 C59 C60 C61 -173(2)
N8 C60 C61 N9 11(3)
C59 C60 C61 N9 -176.1(19)
N8 C60 C61 C62 -168(2)
C59 C60 C61 C62 5(3)
N9 C61 C62 C63 4(3)
C60 C61 C62 C63 -177(2)
C61 C62 C63 C64 -6(4)
C62 C63 C64 C65 5(3)
C63 C64 C65 N9 -1(3)
N10 C71 C72 C73 1(4)
C71 C72 C73 C74 1(4)
C72 C73 C74 C75 -5(4)
C73 C74 C75 N10 7(4)
C73 C74 C75 C76 -178(2)
N10 C75 C76 N11 7(3)
C74 C75 C76 N11 -168(2)
N10 C75 C76 C77 -170.6(18)
C74 C75 C76 C77 15(3)
N11 C76 C77 C78 5(3)
C75 C76 C77 C78 -178(2)
C76 C77 C78 C79 -5(4)
C77 C78 C79 C80 5(4)
C78 C79 C80 N11 -3(4)
C78 C79 C80 C81 176(2)
N11 C80 C81 N12 -6(3)
C79 C80 C81 N12 174(2)
N11 C80 C81 C82 171.7(19)
C79 C80 C81 C82 -8(3)
N12 C81 C82 C83 4(3)
C80 C81 C82 C83 -174(2)
C81 C82 C83 C84 -3(3)
C82 C83 C84 C85 -1(3)
C83 C84 C85 N12 3(4)
C2 C1 N1 C5 -4(4)
C2 C1 N1 U1 175(2)
C4 C5 N1 C1 7(4)
C6 C5 N1 C1 -173(2)
C4 C5 N1 U1 -172(2)
C6 C5 N1 U1 8(3)
C7 C6 N2 C10 -2(3)
C5 C6 N2 C10 174(2)
C7 C6 N2 U1 161.1(18)
C5 C6 N2 U1 -23(3)
C9 C10 N2 C6 3(3)
C11 C10 N2 C6 -178(2)
C9 C10 N2 U1 -159.3(15)
C11 C10 N2 U1 19(2)
C10 C11 N3 C15 -178(2)
C12 C11 N3 C15 -1(3)
C10 C11 N3 U1 2(3)
C12 C11 N3 U1 179.4(14)
C14 C15 N3 C11 0(3)
C14 C15 N3 U1 -179.5(16)
C22 C21 N4 C25 -3(3)
C22 C21 N4 U2 177.7(17)
C24 C25 N4 C21 1(3)
C26 C25 N4 C21 -176(2)
C24 C25 N4 U2 -179.8(15)
C26 C25 N4 U2 4(2)
C27 C26 N5 C30 -1(3)
C25 C26 N5 C30 -179.5(19)
C27 C26 N5 U2 -165.2(16)
C25 C26 N5 U2 16(3)
C29 C30 N5 C26 -2(3)
C31 C30 N5 C26 173(2)
C29 C30 N5 U2 162.5(18)
C31 C30 N5 U2 -22(3)
C32 C31 N6 C35 3(4)
C30 C31 N6 C35 -173(2)
C32 C31 N6 U2 -172.5(19)
C30 C31 N6 U2 11(3)
C34 C35 N6 C31 0(4)
C34 C35 N6 U2 176(2)
C52 C51 N7 C55 3(3)
C52 C51 N7 U4 177.4(17)
C54 C55 N7 C51 -3(3)
C56 C55 N7 C51 179.1(19)
C54 C55 N7 U4 -177.6(16)
C56 C55 N7 U4 4(3)
C61 C60 N8 C56 173.6(19)
C59 C60 N8 C56 0(3)
C61 C60 N8 U4 -27(2)
C59 C60 N8 U4 159.0(14)
C57 C56 N8 C60 0(3)
C55 C56 N8 C60 176.5(18)
C57 C56 N8 U4 -158.1(16)
C55 C56 N8 U4 18(2)
C64 C65 N9 C61 -1(3)
C64 C65 N9 U4 167.8(16)
C62 C61 N9 C65 0(3)
C60 C61 N9 C65 -179(2)
C62 C61 N9 U4 -169.4(15)
C60 C61 N9 U4 12(2)
C72 C71 N10 C75 1(3)
C72 C71 N10 U5 176.4(18)
C76 C75 N10 C71 -180(2)
C74 C75 N10 C71 -5(3)
C76 C75 N10 U5 5(2)
C74 C75 N10 U5 179.6(17)
C75 C76 N11 C80 179.3(19)
C77 C76 N11 C80 -4(3)
C75 C76 N11 U5 -14(2)
C77 C76 N11 U5 163.0(15)
C79 C80 N11 C76 3(3)
C81 C80 N11 C76 -176.8(18)
C79 C80 N11 U5 -163.8(17)
C81 C80 N11 U5 17(2)
C84 C85 N12 C81 -2(3)
C84 C85 N12 U5 -177.7(17)
C82 C81 N12 C85 -2(3)
C80 C81 N12 C85 176.1(18)
C82 C81 N12 U5 174.1(15)
C80 C81 N12 U5 -8(2)
O4 C16 O3 U1 -14(4)
C17A C16 O3 U1 168(6)
C17 C16 O3 U1 168(4)
O3 C16 O4 U2 -10(4)
C17A C16 O4 U2 168(6)
C17 C16 O4 U2 168(3)
O11 C36 O10 U3 -2(2)
C37 C36 O10 U3 -176(2)
C37A C36 O10 U3 -175(5)
O10 C36 O11 U3 1.8(19)
C37 C36 O11 U3 176(2)
C37A C36 O11 U3 174(5)
O13 C41 O12 U3 -3(2)
C42 C41 O12 U3 174(2)
C42A C41 O12 U3 177(5)
O12 C41 O13 U3 3(2)
C42 C41 O13 U3 -174(2)
C42A C41 O13 U3 -177(4)
O15 C46 O14 U3 -9(2)
C47 C46 O14 U3 168.9(19)
C47A C46 O14 U3 165(6)
O14 C46 O15 U3 9(2)
C47 C46 O15 U3 -169.1(18)
C47A C46 O15 U3 -167(4)
O19 C66 O18 U4 15(4)
C67A C66 O18 U4 -160(3)
C67 C66 O18 U4 -162(3)
O18 C66 O19 U5 29(3)
C67A C66 O19 U5 -156(3)
C67 C66 O19 U5 -155(3)
O3 C16 C17 C18 173(5)
O4 C16 C17 C18 -6(8)
O3 C16 C17 S1 -1(6)
O4 C16 C17 S1 -179(3)
C20 S1 C17 C18 6(4)
C20 S1 C17 C16 -180(6)
C16 C17 C18 C19 178(8)
S1 C17 C18 C19 -9(5)
C17 C18 C19 C20 8(6)
C18 C19 C20 S1 -5(7)
C17 S1 C20 C19 -1(5)
O3 C16 C17A C18A -9(12)
O4 C16 C17A C18A 172(7)
O3 C16 C17A S1A 179(6)
O4 C16 C17A S1A 0(11)
C20A S1A C17A C16 -178(11)
C20A S1A C17A C18A 9(6)
C16 C17A C18A C19A 176(14)
S1A C17A C18A C19A -12(6)
C17A C18A C19A C20A 10(8)
C18A C19A C20A S1A -4(10)
C17A S1A C20A C19A -3(8)
O10 C36 C37 C38 179(3)
O11 C36 C37 C38 5(5)
O10 C36 C37 S2 -4(4)
O11 C36 C37 S2 -178(2)
C40 S2 C37 C36 -170(3)
C40 S2 C37 C38 8(3)
C36 C37 C38 C39 164(4)
S2 C37 C38 C39 -13(4)
C37 C38 C39 C40 14(4)
C38 C39 C40 S2 -9(4)
C37 S2 C40 C39 0(3)
O10 C36 C37A C38A 4(11)
O11 C36 C37A C38A -168(8)
O10 C36 C37A S2A -163(4)
O11 C36 C37A S2A 25(9)
C40A S2A C37A C38A 6(7)
C40A S2A C37A C36 176(8)
C36 C37A C38A C39A -170(9)
S2A C37A C38A C39A -2(10)
C37A C38A C39A C40A -6(10)
C38A C39A C40A S2A 11(8)
C37A S2A C40A C39A -9(5)
O13 C41 C42 C43 176(3)
O12 C41 C42 C43 -1(4)
O13 C41 C42 S3 -6(3)
O12 C41 C42 S3 176.4(19)
C45 S3 C42 C41 -180(2)
C45 S3 C42 C43 -2(3)
C41 C42 C43 C44 -179(3)
S3 C42 C43 C44 3(4)
C42 C43 C44 C45 -3(4)
C43 C44 C45 S3 2(4)
C42 S3 C45 C44 0(3)
O13 C41 C42A C43A -32(11)
O12 C41 C42A C43A 149(8)
U3 C41 C42A C43A -41(21)
O13 C41 C42A S3A 178(3)
O12 C41 C42A S3A -2(7)
U3 C41 C42A S3A 168(10)
C45A S3A C42A C43A 10(5)
C45A S3A C42A C41 174(6)
C41 C42A C43A C44A -158(11)
S3A C42A C43A C44A -10(7)
C42A C43A C44A C45A 5(9)
C43A C44A C45A S3A 3(10)
C42A S3A C45A C44A -7(6)
O14 C46 C47 C48 -23(4)
O15 C46 C47 C48 155(2)
O14 C46 C47 S4 164.8(18)
O15 C46 C47 S4 -17(3)
C50 S4 C47 C46 -176(2)
C50 S4 C47 C48 10.2(19)
C46 C47 C48 C49 172(2)
S4 C47 C48 C49 -15(2)
C47 C48 C49 C50 14(3)
C48 C49 C50 S4 -8(3)
C47 S4 C50 C49 -2(2)
C50A S4A C47A C48A 6(7)
C50A S4A C47A C46 155(6)
O14 C46 C47A C48A 141(6)
O15 C46 C47A C48A -44(8)
U3 C46 C47A C48A -76(14)
O14 C46 C47A S4A 10(8)
O15 C46 C47A S4A -175(4)
U3 C46 C47A S4A 153(6)
S4A C47A C48A C49A -11(6)
C46 C47A C48A C49A -136(9)
C47A C48A C49A C50A 12(7)
C48A C49A C50A S4A -8(9)
C47A S4A C50A C49A 1(8)
O18 C66 C67 C68 7(7)
O19 C66 C67 C68 -169(5)
O18 C66 C67 S5 177(3)
O19 C66 C67 S5 0(6)
C70 S5 C67 C66 -177(5)
C70 S5 C67 C68 -5(5)
C66 C67 C68 C69 -179(6)
S5 C67 C68 C69 11(5)
C67 C68 C69 C70 -13(6)
C68 C69 C70 S5 9(6)
C67 S5 C70 C69 -2(5)
O18 C66 C67A C68A 167(5)
O19 C66 C67A C68A -8(7)
O18 C66 C67A S5A -5(5)
O19 C66 C67A S5A 180(3)
C70A S5A C67A C66 180(4)
C70A S5A C67A C68A 6(4)
C66 C67A C68A C69A -179(6)
S5A C67A C68A C69A -8(6)
C67A C68A C69A C70A 5(7)
C68A C69A C70A S5A -1(6)
C67A S5A C70A C69A -3(4)
